data_4066325
loop_
_publ_author_name
'Kilpin, Kelly J.'
'Horvath, Raphael'
'Jameson, Geoffrey B.'
'Telfer, Shane G.'
'Gordon, Keith C.'
'Crowley, James D.'

_publ_section_title
;
 Pyridyl Gold(I) Alkynyls: A Synthetic, Structural, Spectroscopic, and
 Computational Study
;
_journal_issue 23
_journal_name_full Organometallics
_journal_page_first 6186
_journal_paper_doi 10.1021/om1003978
_journal_volume 29
_journal_year 2010
_chemical_formula_sum 'C52 H44 Au4 N8'
_chemical_formula_weight 1568.82
_chemical_name_systematic
; 
 ? 
;
_space_group_IT_number 14
_symmetry_space_group_name_Hall '-P 2yn'
_symmetry_space_group_name_H-M 'P 1 21/n 1'
_atom_sites_solution_hydrogens geom
_atom_sites_solution_primary direct
_atom_sites_solution_secondary difmap
_audit_creation_method SHELXL-97
_cell_angle_alpha 90.00
_cell_angle_beta 98.22
_cell_angle_gamma 90.00
_cell_formula_units_Z 1
_cell_length_a 6.15020(10)
_cell_length_b 13.2177(2)
_cell_length_c 14.3392(10)
_cell_measurement_temperature 396(2)
_cell_volume 1153.68(8)
_computing_structure_refinement 'SHELXL-97 (Sheldrick, 1997)'
_computing_structure_solution 'SHELXS-97 (Sheldrick, 1990)'
_diffrn_ambient_temperature 396(2)
_diffrn_measured_fraction_theta_full 0.576
_diffrn_measured_fraction_theta_max 0.576
_diffrn_radiation_monochromator graphite
_diffrn_radiation_source 'fine-focus sealed tube'
_diffrn_radiation_type CuK\a
_diffrn_radiation_wavelength 1.54178
_diffrn_reflns_av_R_equivalents 0.2232
_diffrn_reflns_av_sigmaI/netI 0.2792
_diffrn_reflns_limit_h_max 5
_diffrn_reflns_limit_h_min -7
_diffrn_reflns_limit_k_max 12
_diffrn_reflns_limit_k_min -16
_diffrn_reflns_limit_l_max 16
_diffrn_reflns_limit_l_min -11
_diffrn_reflns_number 3256
_diffrn_reflns_theta_full 71.85
_diffrn_reflns_theta_max 71.85
_diffrn_reflns_theta_min 7.50
_exptl_absorpt_coefficient_mu 23.723
_exptl_crystal_density_diffrn 2.258
_exptl_crystal_density_method 'not measured'
_exptl_crystal_F_000 728
_refine_diff_density_max 1.411
_refine_diff_density_min -1.998
_refine_diff_density_rms 0.237
_refine_ls_extinction_coef 0.00074(10)
_refine_ls_extinction_expression Fc^*^=kFc[1+0.001xFc^2^\l^3^/sin(2\q)]^-1/4^
_refine_ls_extinction_method SHELXL
_refine_ls_goodness_of_fit_ref 0.597
_refine_ls_hydrogen_treatment mixed
_refine_ls_matrix_type full
_refine_ls_number_parameters 158
_refine_ls_number_reflns 1302
_refine_ls_number_restraints 91
_refine_ls_restrained_S_all 0.581
_refine_ls_R_factor_all 0.0835
_refine_ls_R_factor_gt 0.0744
_refine_ls_shift/su_max 0.034
_refine_ls_shift/su_mean 0.001
_refine_ls_structure_factor_coef Fsqd
_refine_ls_weighting_details 'calc w=1/[\s^2^(Fo^2^)+(0.0000P)^2^+0.0000P] where P=(Fo^2^+2Fc^2^)/3'
_refine_ls_weighting_scheme calc
_refine_ls_wR_factor_gt 0.1515
_refine_ls_wR_factor_ref 0.1629
_reflns_number_gt 876
_reflns_number_total 1302
_reflns_threshold_expression >2sigma(I)
_cod_data_source_file om1003978_si_002.cif
_cod_data_source_block kk104_xyz
_cod_database_code 4066325

loop_
_symmetry_equiv_pos_as_xyz
'x, y, z'
'-x+1/2, y+1/2, -z+1/2'
'-x, -y, -z'
'x-1/2, -y-1/2, z-1/2'

loop_
_atom_site_label
_atom_site_type_symbol
_atom_site_fract_x
_atom_site_fract_y
_atom_site_fract_z
_atom_site_U_iso_or_equiv
_atom_site_adp_type
_atom_site_occupancy
_atom_site_symmetry_multiplicity
_atom_site_calc_flag
_atom_site_refinement_flags
Au1 Au 0.72692(8) 0.41000(4) 0.49097(3) 0.0305(4) Uani 1 1 d .
C8 C 0.453(2) 0.5886(8) 0.1606(10) 0.041(4) Uani 1 1 d U
H8 H 0.3417 0.5880 0.1983 0.049 Uiso 1 1 calc R
C1 C 0.7208(17) 0.4766(8) 0.3692(7) 0.028(3) Uani 1 1 d U
C7 C 0.4145(19) 0.6283(9) 0.0737(9) 0.043(3) Uani 1 1 d U
H7 H 0.2765 0.6551 0.0525 0.051 Uiso 1 1 calc R
C3 C 0.6631(19) 0.5475(7) 0.1958(7) 0.026(3) Uani 1 1 d U
C2 C 0.7005(19) 0.5055(9) 0.2906(8) 0.034(3) Uani 1 1 d U
C6 C 0.573(2) 0.6306(9) 0.0148(11) 0.054(4) Uani 1 1 d U
H6 H 0.5446 0.6600 -0.0446 0.065 Uiso 1 1 calc R
N1 N 0.7163(13) 0.3264(6) 0.6117(6) 0.029(2) Uani 1 1 d U
C13 C 0.5214(18) 0.2781(8) 0.6246(8) 0.037(3) Uani 1 1 d U
H13 H 0.3921 0.2951 0.5859 0.045 Uiso 1 1 calc R
C9 C 0.8982(18) 0.3034(9) 0.6734(7) 0.031(3) Uani 1 1 d U
H9 H 1.0288 0.3366 0.6673 0.037 Uiso 1 1 calc R
N2 N 0.7025(15) 0.1123(7) 0.8229(7) 0.039(3) Uani 1 1 d U
H2A H 0.8208 0.0980 0.8603 0.047 Uiso 1 1 calc R
H2B H 0.5820 0.0815 0.8287 0.047 Uiso 1 1 calc R
C11 C 0.7061(18) 0.1827(8) 0.7553(8) 0.031(3) Uani 1 1 d U
C10 C 0.898(2) 0.2333(9) 0.7445(8) 0.036(3) Uani 1 1 d U
H10 H 1.0270 0.2200 0.7852 0.044 Uiso 1 1 calc R
C5 C 0.778(2) 0.5868(9) 0.0474(12) 0.047(4) Uani 1 1 d U
H5 H 0.8847 0.5838 0.0076 0.056 Uiso 1 1 calc R
C4 C 0.823(2) 0.5491(9) 0.1357(9) 0.041(4) Uani 1 1 d U
H4 H 0.9628 0.5239 0.1567 0.050 Uiso 1 1 calc R
C12 C 0.5158(19) 0.2069(9) 0.6922(8) 0.037(3) Uani 1 1 d U
H12 H 0.3848 0.1735 0.6971 0.044 Uiso 1 1 calc R

loop_
_atom_site_aniso_label
_atom_site_aniso_U_11
_atom_site_aniso_U_22
_atom_site_aniso_U_33
_atom_site_aniso_U_23
_atom_site_aniso_U_13
_atom_site_aniso_U_12
Au1 0.0284(7) 0.0281(7) 0.0340(8) 0.0000(2) 0.0016(6) 0.0000(2)
C8 0.040(6) 0.037(6) 0.047(6) -0.004(5) 0.009(5) 0.000(5)
C1 0.023(5) 0.028(5) 0.035(5) -0.004(4) 0.008(4) 0.001(4)
C7 0.042(6) 0.038(6) 0.046(6) -0.009(5) -0.005(5) -0.002(5)
C3 0.036(6) 0.021(5) 0.022(5) -0.001(4) 0.006(4) -0.003(4)
C2 0.031(6) 0.031(5) 0.039(6) -0.005(5) 0.005(5) 0.002(4)
C6 0.066(7) 0.043(6) 0.052(6) -0.002(6) 0.003(5) -0.015(6)
N1 0.029(5) 0.022(4) 0.036(5) 0.004(4) 0.003(4) -0.001(4)
C13 0.033(6) 0.038(6) 0.042(6) -0.011(5) 0.006(5) 0.005(5)
C9 0.038(6) 0.028(5) 0.027(5) 0.002(4) 0.008(5) -0.009(4)
N2 0.036(5) 0.033(5) 0.049(6) 0.012(4) 0.008(4) -0.002(4)
C11 0.035(6) 0.026(5) 0.031(5) 0.002(4) 0.005(5) -0.003(4)
C10 0.032(6) 0.036(5) 0.040(6) -0.001(5) 0.004(5) -0.005(5)
C5 0.051(7) 0.049(7) 0.043(6) -0.002(5) 0.017(5) -0.013(5)
C4 0.043(6) 0.032(6) 0.048(6) 0.003(5) 0.002(5) 0.001(5)
C12 0.038(6) 0.039(6) 0.034(6) 0.001(5) 0.008(5) -0.005(5)

loop_
_atom_type_symbol
_atom_type_description
_atom_type_scat_dispersion_real
_atom_type_scat_dispersion_imag
_atom_type_scat_source
C C 0.0181 0.0091 'International Tables Vol C Tables 4.2.6.8 and 6.1.1.4'
H H 0.0000 0.0000 'International Tables Vol C Tables 4.2.6.8 and 6.1.1.4'
N N 0.0311 0.0180 'International Tables Vol C Tables 4.2.6.8 and 6.1.1.4'
Au Au -4.4197 7.2980 'International Tables Vol C Tables 4.2.6.8 and 6.1.1.4'

loop_
_geom_angle_atom_site_label_1
_geom_angle_atom_site_label_2
_geom_angle_atom_site_label_3
_geom_angle
C1 Au1 N1 173.7(4)
C7 C8 C3 120.5(12)
C2 C1 Au1 170.8(10)
C8 C7 C6 122.2(13)
C4 C3 C8 117.3(11)
C4 C3 C2 123.4(11)
C8 C3 C2 119.3(11)
C1 C2 C3 175.3(13)
C7 C6 C5 117.8(14)
C9 N1 C13 117.1(10)
C9 N1 Au1 123.0(8)
C13 N1 Au1 119.2(7)
C12 C13 N1 121.6(10)
N1 C9 C10 123.1(11)
N2 C11 C10 121.0(10)
N2 C11 C12 121.4(11)
C10 C11 C12 117.6(11)
C9 C10 C11 119.7(11)
C4 C5 C6 121.2(13)
C5 C4 C3 121.0(12)
C13 C12 C11 120.8(11)

loop_
_geom_bond_atom_site_label_1
_geom_bond_atom_site_label_2
_geom_bond_distance
Au1 C1 1.952(11)
Au1 N1 2.063(9)
C8 C7 1.342(17)
C8 C3 1.426(15)
C1 C2 1.179(14)
C7 C6 1.377(16)
C3 C4 1.399(16)
C3 C2 1.456(14)
C6 C5 1.408(18)
N1 C9 1.357(12)
N1 C13 1.394(13)
C13 C12 1.355(16)
C9 C10 1.378(16)
N2 C11 1.347(13)
C11 C10 1.386(15)
C11 C12 1.409(14)
C5 C4 1.351(18)
